data_4021722
loop_
_publ_author_name
'Matthias D'hooghe'
'Tim Vanlangendonck'
'Karl W. T\"ornroos'
'Norbert De Kimpe'

_publ_section_title
;
 Novel Synthesis of cis-3,5-Disubstituted Morpholine Derivatives
;
_journal_name_full 'Journal of Organic Chemistry'
_journal_page_first 4678
_journal_page_last 4681
_journal_paper_doi 10.1021/jo060313y
_journal_volume 71
_journal_year 2006
_chemical_formula_moiety 'C10 H19 Br2 N O'
_chemical_formula_sum 'C10 H19 Br2 N O'
_chemical_formula_weight 329.08
_chemical_name_systematic
; 
cis-3,5-di(bromomethyl)-4-tert-butylmorpholine
;
_space_group_IT_number 14
_symmetry_cell_setting monoclinic
_symmetry_space_group_name_Hall '-P 2ybc'
_symmetry_space_group_name_H-M 'P 1 21/c 1'
_atom_sites_solution_hydrogens geom
_atom_sites_solution_primary direct
_atom_sites_solution_secondary difmap
_audit_creation_method 'Prepared by KWT Feb. 2006'
_cell_angle_alpha 90.00
_cell_angle_beta 91.5640(10)
_cell_angle_gamma 90.00
_cell_formula_units_Z 8
_cell_length_a 15.0702(6)
_cell_length_b 9.4707(4)
_cell_length_c 17.8664(7)
_cell_measurement_reflns_used 23105
_cell_measurement_temperature 103(2)
_cell_measurement_theta_max 29.995
_cell_measurement_theta_min 2.2805
_cell_volume 2549.04(18)
_computing_cell_refinement
;
Bruker (2001). SAINT, version 6.02a, Bruker AXS Inc., Madison, 
Wisconsin, USA.
;
_computing_data_collection
;
Bruker (1999). SMART, version 5.059, Bruker AXS Inc., Madison, 
Wisconsin, USA.
;
_computing_data_reduction
;
Bruker (2001). SAINT, version 6.02a, Bruker AXS Inc., Madison, 
Wisconsin, USA.
;
_computing_molecular_graphics
;
Brandenburg, K. (2005). DIAMOND. Version 3.1. Crystal Impact GbR, Bonn, 
Germany.
;
_computing_publication_material
;
Bruker AXS (2003). SHELXTL. Version 6.14. Bruker AXS Inc., Madison, 
Wisconsin, USA.
;
_computing_structure_refinement
;
Sheldrick, G. M. (1997). SHELXS97 and SHELXL97. University of 
G\"ottingen, Germany.
;
_computing_structure_solution
;     
Sheldrick, G. M. (1997). SHELXS97 and SHELXL97. University of 
G\"ottingen, Germany. 
;
_diffrn_ambient_temperature 103(2)
_diffrn_detector_area_resol_mean '48 \um'
_diffrn_measured_fraction_theta_full 0.999
_diffrn_measured_fraction_theta_max 0.999
_diffrn_measurement_device_type 'Bruker-AXS SMART 2K CCD'
_diffrn_measurement_method 'omega scans'
_diffrn_radiation_monochromator graphite
_diffrn_radiation_source 'normal-focus sealed tube'
_diffrn_radiation_type MoK\a
_diffrn_radiation_wavelength 0.71073
_diffrn_reflns_av_R_equivalents 0.0286
_diffrn_reflns_av_sigmaI/netI 0.0200
_diffrn_reflns_limit_h_max 21
_diffrn_reflns_limit_h_min -21
_diffrn_reflns_limit_k_max 13
_diffrn_reflns_limit_k_min -13
_diffrn_reflns_limit_l_max 25
_diffrn_reflns_limit_l_min -25
_diffrn_reflns_number 41726
_diffrn_reflns_theta_full 30.01
_diffrn_reflns_theta_max 30.01
_diffrn_reflns_theta_min 1.35
_diffrn_standards_decay_% 0
_diffrn_standards_interval_count 1
_diffrn_standards_interval_time '30 h'
_diffrn_standards_number 499
_exptl_absorpt_coefficient_mu 6.333
_exptl_absorpt_correction_T_max 0.47982
_exptl_absorpt_correction_T_min 0.31196
_exptl_absorpt_correction_type numerical
_exptl_absorpt_process_details
;
Bruker AXS (2003). SHELXTL. Version 6.14. 
Bruker AXS Inc., Madison, Wisconsin, USA. 
;
_exptl_crystal_colour colourless
_exptl_crystal_density_diffrn 1.715
_exptl_crystal_density_method 'not measured'
_exptl_crystal_description 'irregular prism'
_exptl_crystal_F_000 1312
_exptl_crystal_size_max 0.22
_exptl_crystal_size_mid 0.20
_exptl_crystal_size_min 0.15
_refine_diff_density_max 1.413
_refine_diff_density_min -0.984
_refine_diff_density_rms 0.073
_refine_ls_extinction_method none
_refine_ls_goodness_of_fit_ref 1.016
_refine_ls_hydrogen_treatment constr
_refine_ls_matrix_type full
_refine_ls_number_parameters 259
_refine_ls_number_reflns 7426
_refine_ls_number_restraints 0
_refine_ls_restrained_S_all 1.016
_refine_ls_R_factor_all 0.0330
_refine_ls_R_factor_gt 0.0229
_refine_ls_shift/su_max 0.001
_refine_ls_shift/su_mean 0.000
_refine_ls_structure_factor_coef Fsqd
_refine_ls_weighting_details 'calc w=1/[\s^2^(Fo^2^)+(0.0186P)^2^+2.2152P] where P=(Fo^2^+2Fc^2^)/3'
_refine_ls_weighting_scheme calc
_refine_ls_wR_factor_gt 0.0476
_refine_ls_wR_factor_ref 0.0512
_reflns_number_gt 6212
_reflns_number_total 7426
_reflns_threshold_expression I>2\s(I)
_cod_data_source_file jo060313ysi20060221_053020.cif
_cod_depositor_comments
;
The following automatic conversions were performed:
'_exptl_absorpt_correction_type' value 'Numerical' changed to 'numerical'
according to '/home/saulius/struct/CIF-dictionaries/cif_core.dic'
dictionary named 'cif_core.dic' version 2.4.1 from 2010-06-29.

Automatic conversion script
Id: cif_fix_enum 1527 2010-12-29 10:47:43Z saulius 
;
_cod_original_sg_symbol_H-M 'P 21/c'
_cod_database_code 4021722

loop_
_symmetry_equiv_pos_as_xyz
'x, y, z'
'-x, y+1/2, -z+1/2'
'-x, -y, -z'
'x, -y-1/2, z-1/2'

loop_
_atom_site_label
_atom_site_type_symbol
_atom_site_fract_x
_atom_site_fract_y
_atom_site_fract_z
_atom_site_U_iso_or_equiv
_atom_site_adp_type
_atom_site_occupancy
_atom_site_symmetry_multiplicity
_atom_site_calc_flag
_atom_site_refinement_flags
Br1 Br 0.112937(14) -0.15258(2) -0.169855(13) 0.03133(5) Uani 1 1 d .
Br2 Br 0.107855(13) 0.34987(2) 0.129502(10) 0.02917(5) Uani 1 1 d .
O1 O -0.04189(8) 0.14709(14) -0.05378(7) 0.0233(3) Uani 1 1 d .
N1 N 0.12116(10) 0.26719(15) -0.09864(8) 0.0189(3) Uani 1 1 d .
C1 C 0.08413(11) 0.14230(18) -0.13627(10) 0.0191(3) Uani 1 1 d .
H1 H 0.0975 0.1494 -0.1907 0.023 Uiso 1 1 calc R
C2 C -0.01628(12) 0.1302(2) -0.12953(11) 0.0234(4) Uani 1 1 d .
H2A H -0.0457 0.2034 -0.1610 0.028 Uiso 1 1 calc R
H2B H -0.0361 0.0366 -0.1481 0.028 Uiso 1 1 calc R
C3 C -0.02066(12) 0.2870(2) -0.03016(11) 0.0227(4) Uani 1 1 d .
H3A H -0.0426 0.3021 0.0209 0.027 Uiso 1 1 calc R
H3B H -0.0511 0.3553 -0.0640 0.027 Uiso 1 1 calc R
C4 C 0.07940(11) 0.31418(19) -0.03017(9) 0.0185(3) Uani 1 1 d .
H4 H 0.0890 0.4183 -0.0255 0.022 Uiso 1 1 calc R
C5 C 0.13206(12) 0.01225(18) -0.10465(11) 0.0224(4) Uani 1 1 d .
H5A H 0.1100 -0.0089 -0.0542 0.027 Uiso 1 1 calc R
H5B H 0.1964 0.0321 -0.0996 0.027 Uiso 1 1 calc R
C6 C 0.12702(12) 0.2429(2) 0.03679(10) 0.0233(4) Uani 1 1 d .
H6A H 0.1914 0.2372 0.0276 0.028 Uiso 1 1 calc R
H6B H 0.1043 0.1455 0.0425 0.028 Uiso 1 1 calc R
C7 C 0.17226(11) 0.36825(17) -0.14455(10) 0.0171(3) Uani 1 1 d .
C8 C 0.11151(12) 0.44219(19) -0.20254(10) 0.0217(3) Uani 1 1 d .
H8A H 0.0831 0.3714 -0.2353 0.033 Uiso 1 1 calc R
H8B H 0.1467 0.5067 -0.2326 0.033 Uiso 1 1 calc R
H8C H 0.0658 0.4957 -0.1768 0.033 Uiso 1 1 calc R
C9 C 0.24633(12) 0.2880(2) -0.18370(11) 0.0232(4) Uani 1 1 d .
H9A H 0.2854 0.2429 -0.1460 0.035 Uiso 1 1 calc R
H9B H 0.2808 0.3542 -0.2134 0.035 Uiso 1 1 calc R
H9C H 0.2201 0.2156 -0.2167 0.035 Uiso 1 1 calc R
C10 C 0.21780(12) 0.48004(19) -0.09487(10) 0.0227(4) Uani 1 1 d .
H10A H 0.2500 0.4336 -0.0533 0.034 Uiso 1 1 calc R
H10B H 0.1730 0.5437 -0.0750 0.034 Uiso 1 1 calc R
H10C H 0.2596 0.5343 -0.1246 0.034 Uiso 1 1 calc R
Br3 Br 0.379191(13) 0.58977(2) 0.393269(10) 0.02743(5) Uani 1 1 d .
Br4 Br 0.393123(13) 0.261105(19) 0.037941(10) 0.02439(4) Uani 1 1 d .
O2 O 0.53350(8) 0.49402(14) 0.21011(7) 0.0220(3) Uani 1 1 d .
N2 N 0.37569(9) 0.63635(15) 0.16033(8) 0.0167(3) Uani 1 1 d .
C11 C 0.41123(11) 0.65200(18) 0.23735(9) 0.0168(3) Uani 1 1 d .
H11 H 0.4001 0.7512 0.2538 0.020 Uiso 1 1 calc R
C12 C 0.51046(11) 0.62396(19) 0.24494(10) 0.0201(3) Uani 1 1 d .
H12A H 0.5432 0.7023 0.2215 0.024 Uiso 1 1 calc R
H12B H 0.5283 0.6205 0.2987 0.024 Uiso 1 1 calc R
C13 C 0.51681(11) 0.5080(2) 0.13151(10) 0.0211(3) Uani 1 1 d .
H13A H 0.5371 0.4216 0.1059 0.025 Uiso 1 1 calc R
H13B H 0.5514 0.5887 0.1125 0.025 Uiso 1 1 calc R
C14 C 0.41848(11) 0.53146(17) 0.11269(10) 0.0172(3) Uani 1 1 d .
H14 H 0.4135 0.5661 0.0599 0.021 Uiso 1 1 calc R
C15 C 0.35738(12) 0.5535(2) 0.28640(9) 0.0197(3) Uani 1 1 d .
H15A H 0.3731 0.4544 0.2752 0.024 Uiso 1 1 calc R
H15B H 0.2934 0.5663 0.2742 0.024 Uiso 1 1 calc R
C16 C 0.36420(12) 0.39550(18) 0.11739(10) 0.0207(3) Uani 1 1 d .
H16A H 0.3002 0.4189 0.1134 0.025 Uiso 1 1 calc R
H16B H 0.3758 0.3507 0.1668 0.025 Uiso 1 1 calc R
C17 C 0.33582(11) 0.76236(18) 0.12249(9) 0.0179(3) Uani 1 1 d .
C18 C 0.40837(13) 0.86041(19) 0.09424(11) 0.0250(4) Uani 1 1 d .
H18A H 0.4466 0.8907 0.1365 0.037 Uiso 1 1 calc R
H18B H 0.3809 0.9433 0.0703 0.037 Uiso 1 1 calc R
H18C H 0.4441 0.8100 0.0578 0.037 Uiso 1 1 calc R
C19 C 0.27749(14) 0.8432(2) 0.17710(11) 0.0282(4) Uani 1 1 d .
H19A H 0.3152 0.8883 0.2157 0.042 Uiso 1 1 calc R
H19B H 0.2366 0.7773 0.2007 0.042 Uiso 1 1 calc R
H19C H 0.2434 0.9156 0.1497 0.042 Uiso 1 1 calc R
C20 C 0.27478(13) 0.7143(2) 0.05746(11) 0.0256(4) Uani 1 1 d .
H20A H 0.2311 0.6469 0.0759 0.038 Uiso 1 1 calc R
H20B H 0.3102 0.6689 0.0191 0.038 Uiso 1 1 calc R
H20C H 0.2439 0.7963 0.0358 0.038 Uiso 1 1 calc R

loop_
_atom_site_aniso_label
_atom_site_aniso_U_11
_atom_site_aniso_U_22
_atom_site_aniso_U_33
_atom_site_aniso_U_23
_atom_site_aniso_U_13
_atom_site_aniso_U_12
Br1 0.02871(10) 0.01873(9) 0.04693(13) -0.00953(8) 0.00798(9) -0.00415(7)
Br2 0.02741(10) 0.04323(12) 0.01699(9) -0.00006(8) 0.00261(7) -0.00533(8)
O1 0.0178(6) 0.0262(7) 0.0261(7) 0.0002(5) 0.0039(5) -0.0017(5)
N1 0.0240(7) 0.0156(7) 0.0172(7) -0.0019(5) 0.0048(6) -0.0041(6)
C1 0.0203(8) 0.0174(8) 0.0197(8) -0.0010(6) 0.0029(6) -0.0024(6)
C2 0.0199(9) 0.0256(9) 0.0245(9) -0.0015(7) -0.0016(7) -0.0007(7)
C3 0.0196(8) 0.0247(9) 0.0238(9) -0.0012(7) 0.0025(7) 0.0044(7)
C4 0.0202(8) 0.0188(8) 0.0167(8) 0.0014(6) 0.0024(6) 0.0012(6)
C5 0.0212(8) 0.0162(8) 0.0299(9) -0.0030(7) 0.0034(7) -0.0005(7)
C6 0.0231(9) 0.0280(9) 0.0188(8) 0.0012(7) 0.0014(7) 0.0011(7)
C7 0.0168(8) 0.0155(8) 0.0190(8) 0.0015(6) 0.0030(6) -0.0004(6)
C8 0.0223(9) 0.0206(8) 0.0221(9) 0.0035(7) 0.0000(7) 0.0008(7)
C9 0.0191(8) 0.0226(9) 0.0282(9) -0.0030(7) 0.0046(7) 0.0001(7)
C10 0.0241(9) 0.0192(8) 0.0246(9) -0.0021(7) -0.0008(7) -0.0030(7)
Br3 0.02568(9) 0.03975(11) 0.01690(8) -0.00176(7) 0.00100(7) -0.00538(8)
Br4 0.02765(9) 0.01906(8) 0.02632(9) -0.00519(7) -0.00167(7) 0.00489(7)
O2 0.0186(6) 0.0223(6) 0.0252(6) 0.0017(5) -0.0014(5) 0.0033(5)
N2 0.0186(7) 0.0158(7) 0.0157(7) -0.0004(5) 0.0004(5) 0.0032(5)
C11 0.0162(8) 0.0163(8) 0.0178(8) -0.0003(6) 0.0011(6) -0.0009(6)
C12 0.0155(8) 0.0216(8) 0.0233(8) 0.0010(7) -0.0007(6) -0.0027(6)
C13 0.0167(8) 0.0231(9) 0.0238(9) -0.0003(7) 0.0031(6) 0.0013(7)
C14 0.0166(8) 0.0160(8) 0.0192(8) -0.0008(6) 0.0013(6) 0.0008(6)
C15 0.0186(8) 0.0252(9) 0.0154(8) -0.0009(7) 0.0006(6) -0.0036(7)
C16 0.0228(9) 0.0175(8) 0.0219(9) -0.0048(7) 0.0026(7) -0.0003(7)
C17 0.0196(8) 0.0169(8) 0.0172(8) -0.0001(6) -0.0006(6) 0.0037(6)
C18 0.0312(10) 0.0171(8) 0.0267(9) 0.0029(7) 0.0021(8) -0.0014(7)
C19 0.0310(10) 0.0289(10) 0.0250(9) -0.0005(8) 0.0041(8) 0.0131(8)
C20 0.0239(9) 0.0245(9) 0.0279(10) -0.0007(7) -0.0076(7) 0.0024(7)

loop_
_atom_type_symbol
_atom_type_description
_atom_type_scat_dispersion_real
_atom_type_scat_dispersion_imag
_atom_type_scat_source
C C 0.0033 0.0016 'International Tables Vol C Tables 4.2.6.8 and 6.1.1.4'
H H 0.0000 0.0000 'International Tables Vol C Tables 4.2.6.8 and 6.1.1.4'
N N 0.0061 0.0033 'International Tables Vol C Tables 4.2.6.8 and 6.1.1.4'
O O 0.0106 0.0060 'International Tables Vol C Tables 4.2.6.8 and 6.1.1.4'
Br Br -0.2901 2.4595 'International Tables Vol C Tables 4.2.6.8 and 6.1.1.4'

loop_
_geom_angle_atom_site_label_1
_geom_angle_atom_site_label_2
_geom_angle_atom_site_label_3
_geom_angle
C3 O1 C2 108.73(14)
C4 N1 C1 117.61(14)
C4 N1 C7 120.45(13)
C1 N1 C7 117.57(13)
N1 C1 C2 113.02(14)
N1 C1 C5 108.12(14)
C2 C1 C5 111.71(15)
N1 C1 H1 107.9
C2 C1 H1 107.9
C5 C1 H1 107.9
O1 C2 C1 111.17(15)
O1 C2 H2A 109.4
C1 C2 H2A 109.4
O1 C2 H2B 109.4
C1 C2 H2B 109.4
H2A C2 H2B 108.0
O1 C3 C4 111.72(14)
O1 C3 H3A 109.3
C4 C3 H3A 109.3
O1 C3 H3B 109.3
C4 C3 H3B 109.3
H3A C3 H3B 107.9
N1 C4 C3 113.33(14)
N1 C4 C6 108.41(14)
C3 C4 C6 111.45(15)
N1 C4 H4 107.8
C3 C4 H4 107.8
C6 C4 H4 107.8
C1 C5 Br1 111.16(12)
C1 C5 H5A 109.4
Br1 C5 H5A 109.4
C1 C5 H5B 109.4
Br1 C5 H5B 109.4
H5A C5 H5B 108.0
C4 C6 Br2 110.66(12)
C4 C6 H6A 109.5
Br2 C6 H6A 109.5
C4 C6 H6B 109.5
Br2 C6 H6B 109.5
H6A C6 H6B 108.1
N1 C7 C10 110.82(14)
N1 C7 C8 110.96(14)
C10 C7 C8 109.01(14)
N1 C7 C9 109.04(14)
C10 C7 C9 106.65(14)
C8 C7 C9 110.28(15)
C7 C8 H8A 109.5
C7 C8 H8B 109.5
H8A C8 H8B 109.5
C7 C8 H8C 109.5
H8A C8 H8C 109.5
H8B C8 H8C 109.5
C7 C9 H9A 109.5
C7 C9 H9B 109.5
H9A C9 H9B 109.5
C7 C9 H9C 109.5
H9A C9 H9C 109.5
H9B C9 H9C 109.5
C7 C10 H10A 109.5
C7 C10 H10B 109.5
H10A C10 H10B 109.5
C7 C10 H10C 109.5
H10A C10 H10C 109.5
H10B C10 H10C 109.5
C13 O2 C12 108.11(13)
C14 N2 C11 117.13(13)
C14 N2 C17 117.17(13)
C11 N2 C17 118.42(13)
N2 C11 C12 113.44(14)
N2 C11 C15 106.84(13)
C12 C11 C15 112.24(14)
N2 C11 H11 108.0
C12 C11 H11 108.0
C15 C11 H11 108.0
O2 C12 C11 111.24(14)
O2 C12 H12A 109.4
C11 C12 H12A 109.4
O2 C12 H12B 109.4
C11 C12 H12B 109.4
H12A C12 H12B 108.0
O2 C13 C14 111.99(14)
O2 C13 H13A 109.2
C14 C13 H13A 109.2
O2 C13 H13B 109.2
C14 C13 H13B 109.2
H13A C13 H13B 107.9
N2 C14 C13 114.18(14)
N2 C14 C16 107.08(13)
C13 C14 C16 112.52(14)
N2 C14 H14 107.6
C13 C14 H14 107.6
C16 C14 H14 107.6
C11 C15 Br3 112.00(11)
C11 C15 H15A 109.2
Br3 C15 H15A 109.2
C11 C15 H15B 109.2
Br3 C15 H15B 109.2
H15A C15 H15B 107.9
C14 C16 Br4 112.11(12)
C14 C16 H16A 109.2
Br4 C16 H16A 109.2
C14 C16 H16B 109.2
Br4 C16 H16B 109.2
H16A C16 H16B 107.9
N2 C17 C18 110.66(14)
N2 C17 C20 109.43(14)
C18 C17 C20 110.48(15)
N2 C17 C19 109.98(14)
C18 C17 C19 109.48(15)
C20 C17 C19 106.73(15)
C17 C18 H18A 109.5
C17 C18 H18B 109.5
H18A C18 H18B 109.5
C17 C18 H18C 109.5
H18A C18 H18C 109.5
H18B C18 H18C 109.5
C17 C19 H19A 109.5
C17 C19 H19B 109.5
H19A C19 H19B 109.5
C17 C19 H19C 109.5
H19A C19 H19C 109.5
H19B C19 H19C 109.5
C17 C20 H20A 109.5
C17 C20 H20B 109.5
H20A C20 H20B 109.5
C17 C20 H20C 109.5
H20A C20 H20C 109.5
H20B C20 H20C 109.5

loop_
_geom_bond_atom_site_label_1
_geom_bond_atom_site_label_2
_geom_bond_distance
Br1 C5 1.9643(18)
Br2 C6 1.9699(18)
O1 C3 1.424(2)
O1 C2 1.426(2)
N1 C4 1.460(2)
N1 C1 1.464(2)
N1 C7 1.489(2)
C1 C2 1.526(2)
C1 C5 1.528(2)
C1 H1 1.0000
C2 H2A 0.9900
C2 H2B 0.9900
C3 C4 1.530(2)
C3 H3A 0.9900
C3 H3B 0.9900
C4 C6 1.535(2)
C4 H4 1.0000
C5 H5A 0.9900
C5 H5B 0.9900
C6 H6A 0.9900
C6 H6B 0.9900
C7 C10 1.532(2)
C7 C8 1.533(2)
C7 C9 1.535(2)
C8 H8A 0.9800
C8 H8B 0.9800
C8 H8C 0.9800
C9 H9A 0.9800
C9 H9B 0.9800
C9 H9C 0.9800
C10 H10A 0.9800
C10 H10B 0.9800
C10 H10C 0.9800
Br3 C15 1.9588(17)
Br4 C16 1.9644(17)
O2 C13 1.426(2)
O2 C12 1.426(2)
N2 C14 1.469(2)
N2 C11 1.470(2)
N2 C17 1.490(2)
C11 C12 1.521(2)
C11 C15 1.528(2)
C11 H11 1.0000
C12 H12A 0.9900
C12 H12B 0.9900
C13 C14 1.527(2)
C13 H13A 0.9900
C13 H13B 0.9900
C14 C16 1.529(2)
C14 H14 1.0000
C15 H15A 0.9900
C15 H15B 0.9900
C16 H16A 0.9900
C16 H16B 0.9900
C17 C18 1.530(2)
C17 C20 1.531(2)
C17 C19 1.536(2)
C18 H18A 0.9800
C18 H18B 0.9800
C18 H18C 0.9800
C19 H19A 0.9800
C19 H19B 0.9800
C19 H19C 0.9800
C20 H20A 0.9800
C20 H20B 0.9800
C20 H20C 0.9800

loop_
_geom_torsion_atom_site_label_1
_geom_torsion_atom_site_label_2
_geom_torsion_atom_site_label_3
_geom_torsion_atom_site_label_4
_geom_torsion
C4 N1 C1 C2 34.1(2)
C7 N1 C1 C2 -122.63(16)
C4 N1 C1 C5 -90.12(18)
C7 N1 C1 C5 113.18(16)
C3 O1 C2 C1 64.67(18)
N1 C1 C2 O1 -49.4(2)
C5 C1 C2 O1 72.78(19)
C2 O1 C3 C4 -63.52(18)
C1 N1 C4 C3 -32.9(2)
C7 N1 C4 C3 123.10(17)
C1 N1 C4 C6 91.39(18)
C7 N1 C4 C6 -112.61(17)
O1 C3 C4 N1 47.2(2)
O1 C3 C4 C6 -75.44(19)
N1 C1 C5 Br1 -163.62(11)
C2 C1 C5 Br1 71.41(17)
N1 C4 C6 Br2 158.53(11)
C3 C4 C6 Br2 -76.07(16)
C4 N1 C7 C10 32.5(2)
C1 N1 C7 C10 -171.50(14)
C4 N1 C7 C8 -88.76(18)
C1 N1 C7 C8 67.25(19)
C4 N1 C7 C9 149.58(15)
C1 N1 C7 C9 -54.41(19)
C14 N2 C11 C12 31.8(2)
C17 N2 C11 C12 -117.62(16)
C14 N2 C11 C15 -92.42(17)
C17 N2 C11 C15 118.17(16)
C13 O2 C12 C11 65.80(17)
N2 C11 C12 O2 -49.75(19)
C15 C11 C12 O2 71.48(18)
C12 O2 C13 C14 -63.57(18)
C11 N2 C14 C13 -29.8(2)
C17 N2 C14 C13 120.03(16)
C11 N2 C14 C16 95.48(16)
C17 N2 C14 C16 -114.72(16)
O2 C13 C14 N2 45.5(2)
O2 C13 C14 C16 -76.81(18)
N2 C11 C15 Br3 -168.13(11)
C12 C11 C15 Br3 66.92(17)
N2 C14 C16 Br4 165.17(11)
C13 C14 C16 Br4 -68.59(17)
C14 N2 C17 C18 -71.02(18)
C11 N2 C17 C18 78.38(18)
C14 N2 C17 C20 50.96(19)
C11 N2 C17 C20 -159.65(15)
C14 N2 C17 C19 167.89(15)
C11 N2 C17 C19 -42.7(2)
